data_1509682
loop_
_publ_author_name
'Wedig, U.'
'Nuss, J.'
'Modrow, H.'
'Adler, P.'
'Jansen, M.'

_publ_section_title
;
 Studies on the electronic structure of Ag2 Ni O2, an intercalated
 delafossite containing subvalent silver
;
_journal_name_full 'Solid State Sciences'
_journal_page_first 753
_journal_page_last 763
_journal_paper_doi 10.1016/j.solidstatesciences.2006.04.004
_journal_volume 8
_journal_year 2006
_chemical_formula_sum 'Ag2 Ni O2'
_space_group_IT_number 12
_symmetry_space_group_name_Hall '-C 2y'
_symmetry_space_group_name_H-M 'C 1 2/m 1'
_cell_angle_alpha 90
_cell_angle_beta 101.836
_cell_angle_gamma 90
_cell_formula_units_Z 2
_cell_length_a 5.0488
_cell_length_b 2.9149
_cell_length_c 8.205
_cell_volume 118.184
_citation_journal_id_ASTM SSSCFJ
_cod_data_source_file silver2-3_140.cif
_cod_data_source_block Ag2Ni1O2
_cod_original_cell_volume 118.1836
_cod_original_formula_sum 'Ag2 Ni1 O2'
_cod_database_code 1509682

loop_
_symmetry_equiv_pos_as_xyz
x,y,z
-x,y,-z
-x,-y,-z
x,-y,z
x+1/2,y+1/2,z
-x+1/2,y+1/2,-z
-x+1/2,-y+1/2,-z
x+1/2,-y+1/2,z

loop_
_atom_site_label
_atom_site_type_symbol
_atom_site_fract_x
_atom_site_fract_y
_atom_site_fract_z
_atom_site_occupancy
_atom_site_U_iso_or_equiv
Ni1 Ni+2 0 0 0 1 0.0
O1 O-2 0.3894 0 0.1267 1 0.0
Ag1 Ag+1 -0.2089 0 0.35887 1 0.0
